data_2210051
loop_
_publ_author_name
'Jian-Zhong Cui'
'Hong Zhang'
'Yu-Quan Shi'
'Bin Chen'
'Hong-Ling Gao'

_publ_section_title
;
 Triaqua(4-hydroxypyridine-2,6-dicarboxylato)nickel(II) sesquihydrate
;
_journal_coeditor_code AT2069
_journal_issue 9
_journal_name_full 'Acta Crystallographica Section E'
_journal_page_first m2057
_journal_page_last m2058
_journal_paper_doi 10.1107/S1600536806029758
_journal_volume 62
_journal_year 2006
_chemical_formula_iupac '[Ni (C7 H3 N1 O5) (H2 O1)3], 1.5H2 O1'
_chemical_formula_moiety 'C7 H12 N Ni O9.50'
_chemical_formula_sum 'C7 H12 N Ni O9.5'
_chemical_formula_weight 320.89
_chemical_name_systematic
;
triaqua(4-hydroxypyridine-2,6-dicarboxylato)nickel(II) sesquihydrate,
;
_space_group_IT_number 15
_symmetry_cell_setting monoclinic
_symmetry_space_group_name_Hall '-C 2yc'
_symmetry_space_group_name_H-M 'C 1 2/c 1'
_cell_angle_alpha 90.00
_cell_angle_beta 90.474(9)
_cell_angle_gamma 90.00
_cell_formula_units_Z 8
_cell_length_a 14.879(2)
_cell_length_b 6.9505(14)
_cell_length_c 22.567(3)
_cell_measurement_reflns_used 2877
_cell_measurement_temperature 294(2)
_cell_measurement_theta_max 26.21
_cell_measurement_theta_min 2.74
_cell_volume 2333.7(6)
_computing_cell_refinement SMART
_computing_data_collection 'SMART (Bruker, 1997)'
_computing_data_reduction 'SAINT (Bruker, 1997)'
_computing_molecular_graphics 'SHELXTL (Bruker, 1997)'
_computing_publication_material SHELXTL
_computing_structure_refinement 'SHELXL97 (Sheldrick, 1997)'
_computing_structure_solution 'SHELXS97 (Sheldrick, 1997)'
_diffrn_ambient_temperature 294(2)
_diffrn_measured_fraction_theta_full 25.01
_diffrn_measured_fraction_theta_max 1.000
_diffrn_measurement_device_type 'Bruker SMART CCD area-detector'
_diffrn_measurement_method '\f and \w'
_diffrn_radiation_monochromator graphite
_diffrn_radiation_source 'fine-focus sealed tube'
_diffrn_radiation_type 'Mo K\a'
_diffrn_radiation_wavelength 0.71073
_diffrn_reflns_av_R_equivalents 0.0521
_diffrn_reflns_av_sigmaI/netI 0.0609
_diffrn_reflns_limit_h_max 16
_diffrn_reflns_limit_h_min -17
_diffrn_reflns_limit_k_max 8
_diffrn_reflns_limit_k_min -8
_diffrn_reflns_limit_l_max 19
_diffrn_reflns_limit_l_min -26
_diffrn_reflns_number 5364
_diffrn_reflns_theta_full 25.01
_diffrn_reflns_theta_max 25.01
_diffrn_reflns_theta_min 1.80
_diffrn_standards_decay_% 0
_diffrn_standards_interval_count 0
_diffrn_standards_interval_time 0
_diffrn_standards_number 0
_exptl_absorpt_coefficient_mu 1.709
_exptl_absorpt_correction_T_max 0.8212
_exptl_absorpt_correction_T_min 0.6982
_exptl_absorpt_correction_type multi-scan
_exptl_absorpt_process_details '(SADABS; Sheldrick, 1996)'
_exptl_crystal_colour green
_exptl_crystal_density_diffrn 1.827
_exptl_crystal_density_method 'not measured'
_exptl_crystal_description prism
_exptl_crystal_F_000 1320
_exptl_crystal_size_max 0.22
_exptl_crystal_size_mid 0.18
_exptl_crystal_size_min 0.12
_refine_diff_density_max 0.610
_refine_diff_density_min -0.707
_refine_ls_extinction_method none
_refine_ls_goodness_of_fit_ref 1.228
_refine_ls_hydrogen_treatment constr
_refine_ls_matrix_type full
_refine_ls_number_parameters 172
_refine_ls_number_reflns 2069
_refine_ls_number_restraints 0
_refine_ls_restrained_S_all 1.227
_refine_ls_R_factor_all 0.0834
_refine_ls_R_factor_gt 0.0680
_refine_ls_shift/su_max 0.001
_refine_ls_shift/su_mean 0.000
_refine_ls_structure_factor_coef Fsqd
_refine_ls_weighting_details 'calc w=1/[\s^2^(Fo^2^)+(0.0372P)^2^+28.3869P] where P=(Fo^2^+2Fc^2^)/3'
_refine_ls_weighting_scheme calc
_refine_ls_wR_factor_gt 0.1518
_refine_ls_wR_factor_ref 0.1574
_reflns_number_gt 1700
_reflns_number_total 2069
_reflns_threshold_expression I>2\s(I)
_cod_data_source_file at2069.cif
_cod_data_source_block I
_cod_original_cell_volume 2333.6(7)
_cod_original_sg_symbol_H-M 'C 2/c'
_cod_original_formula_sum 'C7 H12 N Ni O9.50'
_cod_database_code 2210051
_cod_database_fobs_code 2210051

loop_
_symmetry_equiv_pos_as_xyz
'x, y, z'
'-x, y, -z+1/2'
'x+1/2, y+1/2, z'
'-x+1/2, y+1/2, -z+1/2'
'-x, -y, -z'
'x, -y, z-1/2'
'-x+1/2, -y+1/2, -z'
'x+1/2, -y+1/2, z-1/2'

loop_
_atom_site_type_symbol
_atom_site_label
_atom_site_fract_x
_atom_site_fract_y
_atom_site_fract_z
_atom_site_U_iso_or_equiv
_atom_site_adp_type
_atom_site_calc_flag
_atom_site_refinement_flags
_atom_site_occupancy
Ni Ni1 0.47855(6) 0.24982(13) 0.63775(3) 0.0215(3) Uani d . 1
O O1 0.5262(3) 0.2907(6) 0.54577(18) 0.0213(10) Uani d . 1
O O2 0.4838(3) 0.2376(7) 0.45089(18) 0.0258(10) Uani d . 1
O O3 0.3871(3) 0.1554(7) 0.70502(18) 0.0280(11) Uani d . 1
O O4 0.2701(4) -0.0510(9) 0.7144(2) 0.0492(16) Uani d . 1
O O5 0.1701(3) -0.0751(6) 0.48919(18) 0.0226(10) Uani d . 1
H H5 0.1257 -0.1138 0.5094 0.034 Uiso d R 1
O O6 0.5530(3) -0.0065(7) 0.6445(2) 0.0317(12) Uani d . 1
H H6A 0.5580 -0.0841 0.6156 0.038 Uiso d R 1
H H6B 0.5928 0.0042 0.6714 0.038 Uiso d R 1
O O7 0.4237(3) 0.5276(7) 0.63416(19) 0.0274(11) Uani d . 1
H H7A 0.4226 0.5652 0.5984 0.033 Uiso d R 1
H H7B 0.3671 0.5309 0.6386 0.033 Uiso d R 1
O O8 0.5735(3) 0.3641(7) 0.6927(2) 0.0294(11) Uani d . 1
H H8A 0.5887 0.2949 0.7222 0.035 Uiso d R 1
H H8B 0.5849 0.4790 0.7030 0.035 Uiso d R 1
N N1 0.3823(3) 0.1284(7) 0.5886(2) 0.0205(12) Uani d . 1
C C1 0.4712(4) 0.2279(8) 0.5058(3) 0.0179(13) Uani d . 1
C C2 0.3853(4) 0.1341(8) 0.5294(3) 0.0141(12) Uani d . 1
C C3 0.3147(4) 0.0618(8) 0.4948(3) 0.0153(13) Uani d . 1
H H3 0.3179 0.0630 0.4536 0.018 Uiso calc R 1
C C4 0.2381(4) -0.0132(8) 0.5235(3) 0.0163(13) Uani d . 1
C C5 0.2373(4) -0.0216(9) 0.5859(3) 0.0206(14) Uani d . 1
H H5A 0.1886 -0.0743 0.6058 0.025 Uiso calc R 1
C C6 0.3111(4) 0.0510(9) 0.6171(3) 0.0203(14) Uani d . 1
C C7 0.3220(5) 0.0547(10) 0.6846(3) 0.0277(16) Uani d . 1
O O9 0.7372(4) 0.0536(8) 0.6682(2) 0.0381(13) Uani d . 1
H H9A 0.7383 -0.0021 0.7018 0.046 Uiso d R 1
H H9B 0.7463 0.1666 0.6814 0.046 Uiso d R 1
O O10 0.5176(13) 0.7121(14) 0.7491(15) 0.060(5) Uani d PU 0.50
H H10A 0.5341 0.6611 0.7817 0.089 Uiso d PR 0.50
H H10B 0.5637 0.7406 0.7286 0.089 Uiso d PR 0.50

loop_
_atom_site_aniso_label
_atom_site_aniso_U_11
_atom_site_aniso_U_22
_atom_site_aniso_U_33
_atom_site_aniso_U_12
_atom_site_aniso_U_13
_atom_site_aniso_U_23
Ni1 0.0198(4) 0.0260(4) 0.0186(4) -0.0056(4) -0.0041(3) -0.0006(4)
O1 0.016(2) 0.023(3) 0.024(2) -0.0048(18) -0.0011(18) -0.0018(18)
O2 0.024(2) 0.032(3) 0.022(2) -0.015(2) 0.0050(18) -0.004(2)
O3 0.029(3) 0.037(3) 0.018(2) -0.013(2) -0.0033(19) -0.003(2)
O4 0.044(3) 0.078(4) 0.026(3) -0.035(3) 0.001(2) -0.001(3)
O5 0.016(2) 0.030(3) 0.022(2) -0.009(2) -0.0035(18) 0.001(2)
O6 0.042(3) 0.028(3) 0.025(2) 0.006(2) -0.012(2) -0.006(2)
O7 0.026(3) 0.033(3) 0.023(2) -0.001(2) 0.0016(19) 0.004(2)
O8 0.028(3) 0.032(3) 0.028(3) -0.013(2) -0.010(2) 0.001(2)
N1 0.021(3) 0.025(3) 0.016(3) -0.003(2) 0.001(2) -0.002(2)
C1 0.014(3) 0.015(3) 0.024(3) -0.003(3) -0.003(2) -0.002(3)
C2 0.009(3) 0.013(3) 0.020(3) 0.000(2) 0.004(2) 0.001(2)
C3 0.012(3) 0.019(3) 0.015(3) -0.004(3) -0.001(2) 0.001(2)
C4 0.013(3) 0.010(3) 0.026(3) 0.004(2) -0.004(2) -0.004(2)
C5 0.014(3) 0.023(3) 0.026(3) -0.001(3) 0.006(3) 0.000(3)
C6 0.023(3) 0.017(3) 0.020(3) -0.005(3) -0.002(3) 0.002(3)
C7 0.029(4) 0.033(4) 0.021(3) -0.014(3) 0.006(3) 0.000(3)
O9 0.040(3) 0.046(3) 0.029(3) -0.003(3) -0.001(2) 0.003(2)
O10 0.068(12) 0.049(6) 0.062(6) 0.001(6) -0.010(9) 0.007(7)

loop_
_atom_type_symbol
_atom_type_description
_atom_type_scat_dispersion_real
_atom_type_scat_dispersion_imag
_atom_type_scat_source
C C 0.0033 0.0016 'International Tables Vol C Tables 4.2.6.8 and 6.1.1.4'
H H 0.0000 0.0000 'International Tables Vol C Tables 4.2.6.8 and 6.1.1.4'
N N 0.0061 0.0033 'International Tables Vol C Tables 4.2.6.8 and 6.1.1.4'
O O 0.0106 0.0060 'International Tables Vol C Tables 4.2.6.8 and 6.1.1.4'
Ni Ni 0.3393 1.1124 'International Tables Vol C Tables 4.2.6.8 and 6.1.1.4'

loop_
_geom_angle_atom_site_label_1
_geom_angle_atom_site_label_2
_geom_angle_atom_site_label_3
_geom_angle_site_symmetry_1
_geom_angle
N1 Ni1 O8 . 176.2(2)
N1 Ni1 O7 . 95.2(2)
O8 Ni1 O7 . 86.11(19)
N1 Ni1 O6 . 93.3(2)
O8 Ni1 O6 . 85.6(2)
O7 Ni1 O6 . 170.87(19)
N1 Ni1 O3 . 78.92(18)
O8 Ni1 O3 . 97.41(18)
O7 Ni1 O3 . 93.44(19)
O6 Ni1 O3 . 91.5(2)
N1 Ni1 O1 . 76.53(18)
O8 Ni1 O1 . 107.15(17)
O7 Ni1 O1 . 88.48(16)
O6 Ni1 O1 . 90.23(17)
O3 Ni1 O1 . 155.44(16)
C1 O1 Ni1 . 113.9(4)
C7 O3 Ni1 . 113.3(4)
C4 O5 H5 . 112.2
Ni1 O6 H6A . 122.1
Ni1 O6 H6B . 110.0
H6A O6 H6B . 122.7
Ni1 O7 H7A . 108.9
Ni1 O7 H7B . 114.0
H7A O7 H7B . 95.4
Ni1 O8 H8A . 115.8
Ni1 O8 H8B . 132.2
H8A O8 H8B . 105.4
C2 N1 C6 . 121.3(5)
C2 N1 Ni1 . 120.9(4)
C6 N1 Ni1 . 117.6(4)
O2 C1 O1 . 124.9(6)
O2 C1 C2 . 119.8(5)
O1 C1 C2 . 115.3(5)
N1 C2 C3 . 121.1(5)
N1 C2 C1 . 113.2(5)
C3 C2 C1 . 125.7(5)
C2 C3 C4 . 118.7(5)
C2 C3 H3 . 120.6
C4 C3 H3 . 120.6
O5 C4 C5 . 123.4(6)
O5 C4 C3 . 117.4(5)
C5 C4 C3 . 119.2(5)
C6 C5 C4 . 118.5(6)
C6 C5 H5A . 120.8
C4 C5 H5A . 120.8
N1 C6 C5 . 121.2(5)
N1 C6 C7 . 113.0(5)
C5 C6 C7 . 125.8(6)
O4 C7 O3 . 126.3(6)
O4 C7 C6 . 117.4(6)
O3 C7 C6 . 116.2(5)
H9A O9 H9B . 96.1
O10 O10 H10A 2_656 102.4
O10 O10 H10B 2_656 147.8
H10A O10 H10B . 109.8

loop_
_geom_bond_atom_site_label_1
_geom_bond_atom_site_label_2
_geom_bond_site_symmetry_2
_geom_bond_distance
Ni1 N1 . 1.993(5)
Ni1 O8 . 2.034(4)
Ni1 O7 . 2.097(5)
Ni1 O6 . 2.103(5)
Ni1 O3 . 2.149(5)
Ni1 O1 . 2.217(4)
O1 C1 . 1.289(7)
O2 C1 . 1.257(7)
O3 C7 . 1.279(8)
O4 C7 . 1.263(8)
O5 C4 . 1.340(7)
O5 H5 . 0.8494
O6 H6A . 0.8493
O6 H6B . 0.8479
O7 H7A . 0.8488
O7 H7B . 0.8497
O8 H8A . 0.8507
O8 H8B . 0.8484
N1 C2 . 1.337(7)
N1 C6 . 1.355(8)
C1 C2 . 1.534(8)
C2 C3 . 1.398(8)
C3 C4 . 1.415(8)
C3 H3 . 0.9300
C4 C5 . 1.409(9)
C5 C6 . 1.395(9)
C5 H5A . 0.9300
C6 C7 . 1.529(9)
O9 H9A . 0.8509
O9 H9B . 0.8508
O10 O10 2_656 0.53(4)
O10 H10A . 0.8509
O10 H10B . 0.8544

loop_
_geom_hbond_atom_site_label_D
_geom_hbond_atom_site_label_H
_geom_hbond_atom_site_label_A
_geom_hbond_site_symmetry_A
_geom_hbond_distance_DH
_geom_hbond_distance_HA
_geom_hbond_distance_DA
_geom_hbond_angle_DHA
_geom_hbond_publ_flag
O5 H5 O1 3_445 0.849 1.823 2.670(6) 174.01 yes
O6 H6A O2 5_656 0.849 1.940 2.738(6) 155.99 yes
O7 H7A O2 5_666 0.849 2.253 2.878(6) 130.56 yes
O7 H7A O5 7_556 0.849 2.401 3.121(6) 142.90 yes
O8 H8A O3 2_656 0.851 1.938 2.784(6) 173.01 yes

loop_
_geom_torsion_atom_site_label_1
_geom_torsion_atom_site_label_2
_geom_torsion_atom_site_label_3
_geom_torsion_atom_site_label_4
_geom_torsion
N1 Ni1 O1 C1 2.6(4)
O8 Ni1 O1 C1 -178.6(4)
O7 Ni1 O1 C1 -93.1(4)
O6 Ni1 O1 C1 95.9(4)
O3 Ni1 O1 C1 1.8(7)
N1 Ni1 O3 C7 6.2(5)
O8 Ni1 O3 C7 -172.6(5)
O7 Ni1 O3 C7 100.8(5)
O6 Ni1 O3 C7 -86.9(5)
O1 Ni1 O3 C7 7.0(8)
O7 Ni1 N1 C2 83.5(5)
O6 Ni1 N1 C2 -93.1(5)
O3 Ni1 N1 C2 176.0(5)
O1 Ni1 N1 C2 -3.6(4)
O7 Ni1 N1 C6 -92.4(5)
O6 Ni1 N1 C6 91.0(5)
O3 Ni1 N1 C6 0.1(5)
O1 Ni1 N1 C6 -179.5(5)
Ni1 O1 C1 O2 179.3(5)
Ni1 O1 C1 C2 -1.3(6)
C6 N1 C2 C3 0.6(9)
Ni1 N1 C2 C3 -175.2(4)
C6 N1 C2 C1 179.8(5)
Ni1 N1 C2 C1 4.0(7)
O2 C1 C2 N1 177.9(5)
O1 C1 C2 N1 -1.5(8)
O2 C1 C2 C3 -2.9(9)
O1 C1 C2 C3 177.7(5)
N1 C2 C3 C4 1.8(9)
C1 C2 C3 C4 -177.3(5)
C2 C3 C4 O5 177.7(5)
C2 C3 C4 C5 -3.1(8)
O5 C4 C5 C6 -178.6(6)
C3 C4 C5 C6 2.2(9)
C2 N1 C6 C5 -1.5(9)
Ni1 N1 C6 C5 174.4(5)
C2 N1 C6 C7 178.7(6)
Ni1 N1 C6 C7 -5.4(7)
C4 C5 C6 N1 0.1(9)
C4 C5 C6 C7 179.8(6)
Ni1 O3 C7 O4 164.2(7)
Ni1 O3 C7 C6 -10.8(8)
N1 C6 C7 O4 -164.4(7)
C5 C6 C7 O4 15.9(11)
N1 C6 C7 O3 11.0(9)
C5 C6 C7 O3 -168.7(7)
